data_4307912
loop_
_publ_author_name
'Liang Deng'
'Hoi-Shan Chan'
'Zuowei Xie'

_publ_section_title
;
Synthesis, Structure, Reactivity, and Thermal Isomerization of
Boron-Substituted 13-Vertex Cobaltacarboranes (\h5-Cp)Co(\h6-R2C2B10Me8H2)
(R = H, Et)
;
_journal_name_full 'Inorganic Chemistry'
_journal_page_first 2716
_journal_page_last 2724
_journal_paper_doi 10.1021/ic062423t
_journal_volume 46
_journal_year 2007
_chemical_formula_sum 'C15 H33 B10 Co'
_chemical_formula_weight 380.44
_chemical_name_systematic
; 
 ? 
;
_space_group_IT_number 14
_symmetry_cell_setting monoclinic
_symmetry_space_group_name_Hall '-P 2ybc'
_symmetry_space_group_name_H-M 'P 1 21/c 1'
_atom_sites_solution_hydrogens geom
_atom_sites_solution_primary direct
_atom_sites_solution_secondary difmap
_audit_creation_method SHELXL-97
_cell_angle_alpha 90.00
_cell_angle_beta 99.9440(10)
_cell_angle_gamma 90.00
_cell_formula_units_Z 4
_cell_length_a 13.6259(7)
_cell_length_b 9.9180(5)
_cell_length_c 16.0642(8)
_cell_measurement_temperature 293(2)
_cell_volume 2138.33(19)
_computing_cell_refinement 'Bruker SMART'
_computing_data_collection 'Bruker SMART'
_computing_data_reduction 'Bruker SHELXTL'
_computing_molecular_graphics 'Bruker SHELXTL'
_computing_publication_material 'Bruker SHELXTL'
_computing_structure_refinement 'SHELXL-97 (Sheldrick, 1997)'
_computing_structure_solution 'SHELXS-97 (Sheldrick, 1990)'
_diffrn_ambient_temperature 293(2)
_diffrn_measured_fraction_theta_full 0.999
_diffrn_measured_fraction_theta_max 0.999
_diffrn_measurement_device_type 'CCD area detector'
_diffrn_measurement_method 'phi and omega scans'
_diffrn_radiation_monochromator graphite
_diffrn_radiation_source 'fine-focus sealed tube'
_diffrn_radiation_type MoK\a
_diffrn_radiation_wavelength 0.71073
_diffrn_reflns_av_R_equivalents 0.0217
_diffrn_reflns_av_sigmaI/netI 0.0195
_diffrn_reflns_limit_h_max 16
_diffrn_reflns_limit_h_min -16
_diffrn_reflns_limit_k_max 11
_diffrn_reflns_limit_k_min -11
_diffrn_reflns_limit_l_max 19
_diffrn_reflns_limit_l_min -14
_diffrn_reflns_number 11108
_diffrn_reflns_theta_full 25.01
_diffrn_reflns_theta_max 25.01
_diffrn_reflns_theta_min 1.52
_exptl_absorpt_coefficient_mu 0.799
_exptl_absorpt_correction_T_max 1.000
_exptl_absorpt_correction_T_min 0.768750
_exptl_absorpt_correction_type SADABS
_exptl_crystal_colour red
_exptl_crystal_density_diffrn 1.182
_exptl_crystal_density_method 'not measured'
_exptl_crystal_description block
_exptl_crystal_F_000 800
_exptl_crystal_size_max 0.40
_exptl_crystal_size_mid 0.30
_exptl_crystal_size_min 0.20
_refine_diff_density_max 0.479
_refine_diff_density_min -0.217
_refine_diff_density_rms 0.059
_refine_ls_extinction_method none
_refine_ls_goodness_of_fit_ref 1.057
_refine_ls_hydrogen_treatment riding
_refine_ls_matrix_type full
_refine_ls_number_parameters 235
_refine_ls_number_reflns 3767
_refine_ls_number_restraints 0
_refine_ls_restrained_S_all 1.057
_refine_ls_R_factor_all 0.0453
_refine_ls_R_factor_gt 0.0408
_refine_ls_shift/su_max 0.001
_refine_ls_shift/su_mean 0.000
_refine_ls_structure_factor_coef Fsqd
_refine_ls_weighting_details 'calc w=1/[\s^2^(Fo^2^)+(0.0762P)^2^+0.6893P] where P=(Fo^2^+2Fc^2^)/3'
_refine_ls_weighting_scheme calc
_refine_ls_wR_factor_gt 0.1172
_refine_ls_wR_factor_ref 0.1204
_reflns_number_gt 3296
_reflns_number_total 3767
_reflns_threshold_expression >2sigma(I)
_cod_data_source_file ic062423tsi20061218_054606_2.cif
_cod_data_source_block 3
_cod_depositor_comments
;
The following automatic conversions were performed:
'_symmetry_cell_setting' value 'Monoclinic' changed to 'monoclinic'
according to '/home/saulius/struct/CIF-dictionaries/cif_core.dic'
dictionary named 'cif_core.dic' version 2.4.1 from 2010-06-29.

Automatic conversion script
Id: cif_fix_enum 1527 2010-12-29 10:47:43Z saulius 
;
_cod_database_code 4307912

loop_
_symmetry_equiv_pos_as_xyz
'x, y, z'
'-x, y+1/2, -z+1/2'
'-x, -y, -z'
'x, -y-1/2, z-1/2'

loop_
_atom_site_label
_atom_site_type_symbol
_atom_site_fract_x
_atom_site_fract_y
_atom_site_fract_z
_atom_site_U_iso_or_equiv
_atom_site_adp_type
_atom_site_occupancy
_atom_site_symmetry_multiplicity
_atom_site_calc_flag
_atom_site_refinement_flags
_atom_site_disorder_assembly
_atom_site_disorder_group
Co4 Co 0.26101(2) 1.06661(3) 0.897532(18) 0.04085(15) Uani 1 1 d . . .
C1 C 0.14482(17) 1.0199(2) 0.80716(15) 0.0448(5) Uani 1 1 d . . .
H1 H 0.0748 1.0775 0.7952 0.054 Uiso 1 1 calc R . .
C2 C 0.2039(3) 1.2036(4) 0.7019(2) 0.0848(10) Uani 1 1 d . . .
H2A H 0.1892 1.1784 0.6434 0.127 Uiso 1 1 calc R . .
H2B H 0.2622 1.2597 0.7113 0.127 Uiso 1 1 calc R . .
H2C H 0.1485 1.2523 0.7167 0.127 Uiso 1 1 calc R . .
C3 C 0.0536(2) 0.8815(4) 0.9166(2) 0.0847(10) Uani 1 1 d . . .
H3A H 0.0170 0.8037 0.8930 0.127 Uiso 1 1 calc R . .
H3B H 0.0113 0.9594 0.9082 0.127 Uiso 1 1 calc R . .
H3C H 0.0759 0.8678 0.9760 0.127 Uiso 1 1 calc R . .
C5 C 0.0658(2) 0.8456(3) 0.6789(2) 0.0777(9) Uani 1 1 d . . .
H5A H 0.0479 0.7524 0.6826 0.117 Uiso 1 1 calc R . .
H5B H 0.0799 0.8638 0.6234 0.117 Uiso 1 1 calc R . .
H5C H 0.0117 0.9015 0.6892 0.117 Uiso 1 1 calc R . .
C6 C 0.34394(19) 1.0205(3) 0.79685(17) 0.0518(6) Uani 1 1 d . . .
H6 H 0.3971 1.0997 0.7865 0.062 Uiso 1 1 calc R . .
C8 C 0.1468(3) 0.6170(3) 0.8523(2) 0.0799(9) Uani 1 1 d . . .
H8A H 0.1817 0.5694 0.9005 0.120 Uiso 1 1 calc R . .
H8B H 0.1418 0.5607 0.8031 0.120 Uiso 1 1 calc R . .
H8C H 0.0812 0.6400 0.8618 0.120 Uiso 1 1 calc R . .
C9 C 0.2972(4) 0.9586(4) 0.6171(2) 0.0956(12) Uani 1 1 d . . .
H9A H 0.3647 0.9842 0.6152 0.143 Uiso 1 1 calc R . .
H9B H 0.2530 1.0300 0.5942 0.143 Uiso 1 1 calc R . .
H9C H 0.2810 0.8782 0.5842 0.143 Uiso 1 1 calc R . .
C11 C 0.2646(3) 0.6444(3) 0.6870(2) 0.0792(10) Uani 1 1 d . . .
H11A H 0.3267 0.5964 0.6969 0.119 Uiso 1 1 calc R . .
H11B H 0.2523 0.6780 0.6301 0.119 Uiso 1 1 calc R . .
H11C H 0.2116 0.5847 0.6952 0.119 Uiso 1 1 calc R . .
C12 C 0.4889(2) 0.8321(4) 0.7573(3) 0.1007(13) Uani 1 1 d . . .
H12A H 0.5368 0.8965 0.7841 0.151 Uiso 1 1 calc R . .
H12B H 0.4825 0.8401 0.6971 0.151 Uiso 1 1 calc R . .
H12C H 0.5107 0.7427 0.7744 0.151 Uiso 1 1 calc R . .
C13 C 0.4007(3) 0.6284(3) 0.8975(2) 0.0801(10) Uani 1 1 d . . .
H13A H 0.4297 0.6462 0.9553 0.120 Uiso 1 1 calc R . .
H13B H 0.4526 0.6109 0.8655 0.120 Uiso 1 1 calc R . .
H13C H 0.3578 0.5512 0.8950 0.120 Uiso 1 1 calc R . .
C20 C 0.3203(3) 1.1180(3) 1.0190(2) 0.0738(9) Uani 1 1 d . . .
H20A H 0.3591 1.0577 1.0606 0.089 Uiso 1 1 calc R . .
C21 C 0.3591(3) 1.2001(3) 0.9649(2) 0.0831(10) Uani 1 1 d . . .
H21A H 0.4298 1.2099 0.9613 0.100 Uiso 1 1 calc R . .
C22 C 0.2798(4) 1.2700(3) 0.9164(3) 0.1013(15) Uani 1 1 d . . .
H22A H 0.2851 1.3374 0.8728 0.122 Uiso 1 1 calc R . .
C23 C 0.1922(3) 1.2278(4) 0.9418(3) 0.1047(17) Uani 1 1 d . . .
H23A H 0.1248 1.2606 0.9202 0.126 Uiso 1 1 calc R . .
C24 C 0.2195(3) 1.1323(4) 1.0065(2) 0.0827(10) Uani 1 1 d . . .
H24A H 0.1740 1.0859 1.0380 0.099 Uiso 1 1 calc R . .
B2 B 0.2236(2) 1.0715(3) 0.75877(19) 0.0503(7) Uani 1 1 d . . .
B3 B 0.1475(2) 0.9039(3) 0.87111(18) 0.0461(6) Uani 1 1 d . . .
B5 B 0.1622(2) 0.8770(3) 0.74764(17) 0.0471(6) Uani 1 1 d . . .
B7 B 0.2692(2) 0.8506(3) 0.91942(16) 0.0417(6) Uani 1 1 d . . .
H7 H 0.2738 0.8214 0.9861 0.050 Uiso 1 1 calc R . .
B8 B 0.2066(2) 0.7524(3) 0.83791(17) 0.0446(6) Uani 1 1 d . . .
B9 B 0.2850(3) 0.9307(3) 0.71314(19) 0.0532(7) Uani 1 1 d . . .
B10 B 0.3734(2) 0.9246(3) 0.8863(2) 0.0477(7) Uani 1 1 d . . .
H10 H 0.4402 0.9477 0.9331 0.057 Uiso 1 1 calc R . .
B11 B 0.2698(2) 0.7684(3) 0.75188(17) 0.0482(6) Uani 1 1 d . . .
B12 B 0.3836(2) 0.8606(3) 0.7847(2) 0.0555(7) Uani 1 1 d . . .
B13 B 0.3376(2) 0.7561(3) 0.85895(18) 0.0490(7) Uani 1 1 d . . .

loop_
_atom_site_aniso_label
_atom_site_aniso_U_11
_atom_site_aniso_U_22
_atom_site_aniso_U_33
_atom_site_aniso_U_23
_atom_site_aniso_U_13
_atom_site_aniso_U_12
Co4 0.0458(2) 0.0331(2) 0.0405(2) -0.00622(11) -0.00119(14) 0.00348(12)
C1 0.0396(12) 0.0458(13) 0.0457(13) -0.0093(10) -0.0025(10) 0.0052(10)
C2 0.104(3) 0.074(2) 0.072(2) 0.0325(17) 0.0034(18) 0.0168(19)
C3 0.071(2) 0.097(3) 0.098(3) -0.017(2) 0.0480(19) -0.0160(19)
C5 0.0700(19) 0.076(2) 0.075(2) -0.0219(16) -0.0222(15) 0.0023(16)
C6 0.0498(14) 0.0471(14) 0.0606(16) 0.0046(12) 0.0155(12) -0.0059(11)
C8 0.098(2) 0.0496(17) 0.096(3) -0.0026(16) 0.0260(19) -0.0233(17)
C9 0.137(4) 0.107(3) 0.0510(19) 0.0060(18) 0.039(2) -0.010(2)
C11 0.106(3) 0.068(2) 0.0626(18) -0.0267(15) 0.0101(17) 0.0131(18)
C12 0.065(2) 0.119(3) 0.128(3) -0.022(3) 0.044(2) 0.011(2)
C13 0.094(2) 0.0541(18) 0.085(2) -0.0076(16) -0.0060(18) 0.0280(17)
C20 0.096(2) 0.0623(19) 0.0531(17) -0.0244(15) -0.0150(16) 0.0104(17)
C21 0.084(2) 0.0614(19) 0.094(2) -0.0333(19) -0.0122(19) -0.0142(17)
C22 0.165(4) 0.0351(17) 0.091(3) -0.0101(16) -0.015(3) 0.000(2)
C23 0.092(3) 0.089(3) 0.113(3) -0.069(3) -0.037(2) 0.051(2)
C24 0.090(2) 0.092(3) 0.066(2) -0.0440(19) 0.0152(18) 0.004(2)
B2 0.0572(17) 0.0485(17) 0.0422(15) 0.0079(11) 0.0005(12) 0.0041(12)
B3 0.0435(14) 0.0494(15) 0.0472(15) -0.0079(12) 0.0134(12) -0.0028(12)
B5 0.0478(15) 0.0460(15) 0.0444(15) -0.0082(12) -0.0006(12) 0.0000(12)
B7 0.0545(15) 0.0376(13) 0.0331(12) 0.0032(10) 0.0082(11) 0.0033(11)
B8 0.0538(15) 0.0353(13) 0.0448(14) -0.0030(11) 0.0090(12) -0.0043(11)
B9 0.0656(19) 0.0569(18) 0.0406(15) 0.0020(12) 0.0189(13) 0.0006(13)
B10 0.0390(14) 0.0436(15) 0.0568(17) -0.0077(12) -0.0018(12) 0.0059(11)
B11 0.0562(16) 0.0460(15) 0.0431(14) -0.0096(11) 0.0104(12) 0.0028(12)
B12 0.0466(15) 0.0563(18) 0.0671(19) -0.0074(14) 0.0192(13) 0.0049(13)
B13 0.0549(16) 0.0421(15) 0.0481(15) -0.0053(12) 0.0034(12) 0.0100(12)

loop_
_atom_type_symbol
_atom_type_description
_atom_type_scat_dispersion_real
_atom_type_scat_dispersion_imag
_atom_type_scat_source
C C 0.0033 0.0016 'International Tables Vol C Tables 4.2.6.8 and 6.1.1.4'
H H 0.0000 0.0000 'International Tables Vol C Tables 4.2.6.8 and 6.1.1.4'
B B 0.0013 0.0007 'International Tables Vol C Tables 4.2.6.8 and 6.1.1.4'
Co Co 0.3494 0.9721 'International Tables Vol C Tables 4.2.6.8 and 6.1.1.4'

loop_
_geom_angle_atom_site_label_1
_geom_angle_atom_site_label_2
_geom_angle_atom_site_label_3
_geom_angle
_geom_angle_site_symmetry_1
_geom_angle_site_symmetry_3
_geom_angle_publ_flag
C1 Co4 C24 113.18(13) . . ?
C1 Co4 C23 94.61(12) . . ?
C24 Co4 C23 40.39(17) . . ?
C1 Co4 C20 151.63(14) . . ?
C24 Co4 C20 38.94(14) . . ?
C23 Co4 C20 66.53(14) . . ?
C1 Co4 C22 113.35(14) . . ?
C24 Co4 C22 66.70(18) . . ?
C23 Co4 C22 39.72(18) . . ?
C20 Co4 C22 66.09(15) . . ?
C1 Co4 C21 152.89(13) . . ?
C24 Co4 C21 65.97(16) . . ?
C23 Co4 C21 66.88(16) . . ?
C20 Co4 C21 38.88(15) . . ?
C22 Co4 C21 39.97(16) . . ?
C1 Co4 B10 106.11(10) . . ?
C24 Co4 B10 126.84(15) . . ?
C23 Co4 B10 159.28(13) . . ?
C20 Co4 B10 94.30(12) . . ?
C22 Co4 B10 126.55(18) . . ?
C21 Co4 B10 93.41(13) . . ?
C1 Co4 B7 84.36(10) . . ?
C24 Co4 B7 100.98(14) . . ?
C23 Co4 B7 136.9(2) . . ?
C20 Co4 B7 95.20(12) . . ?
C22 Co4 B7 161.07(14) . . ?
C21 Co4 B7 122.74(13) . . ?
B10 Co4 B7 48.51(11) . . ?
C1 Co4 C6 81.95(10) . . ?
C24 Co4 C6 164.35(13) . . ?
C23 Co4 C6 138.76(19) . . ?
C20 Co4 C6 126.30(13) . . ?
C22 Co4 C6 104.44(17) . . ?
C21 Co4 C6 98.81(14) . . ?
B10 Co4 C6 47.06(11) . . ?
B7 Co4 C6 83.91(10) . . ?
C1 Co4 B2 42.00(11) . . ?
C24 Co4 B2 144.46(14) . . ?
C23 Co4 B2 107.20(15) . . ?
C20 Co4 B2 161.17(14) . . ?
C22 Co4 B2 97.43(14) . . ?
C21 Co4 B2 122.41(15) . . ?
B10 Co4 B2 88.44(12) . . ?
B7 Co4 B2 100.50(10) . . ?
C6 Co4 B2 46.40(11) . . ?
C1 Co4 B3 42.25(11) . . ?
C24 Co4 B3 96.26(13) . . ?
C23 Co4 B3 106.79(17) . . ?
C20 Co4 B3 120.68(14) . . ?
C22 Co4 B3 143.82(17) . . ?
C21 Co4 B3 159.50(14) . . ?
B10 Co4 B3 89.44(11) . . ?
B7 Co4 B3 47.90(10) . . ?
C6 Co4 B3 97.96(10) . . ?
B2 Co4 B3 77.92(11) . . ?
B2 C1 B3 131.0(2) . . ?
B2 C1 B5 79.54(19) . . ?
B3 C1 B5 76.64(17) . . ?
B2 C1 Co4 75.74(15) . . ?
B3 C1 Co4 76.39(14) . . ?
B5 C1 Co4 114.68(15) . . ?
B9 C6 B12 62.27(18) . . ?
B9 C6 B10 112.6(2) . . ?
B12 C6 B10 62.94(17) . . ?
B9 C6 B2 65.24(18) . . ?
B12 C6 B2 122.4(2) . . ?
B10 C6 B2 122.1(2) . . ?
B9 C6 Co4 117.68(17) . . ?
B12 C6 Co4 119.91(17) . . ?
B10 C6 Co4 64.47(13) . . ?
B2 C6 Co4 67.53(13) . . ?
C24 C20 C21 109.7(3) . . ?
C24 C20 Co4 70.29(17) . . ?
C21 C20 Co4 70.89(18) . . ?
C20 C21 C22 107.7(4) . . ?
C20 C21 Co4 70.23(18) . . ?
C22 C21 Co4 69.91(19) . . ?
C23 C22 C21 107.8(4) . . ?
C23 C22 Co4 69.9(2) . . ?
C21 C22 Co4 70.12(18) . . ?
C22 C23 C24 106.8(3) . . ?
C22 C23 Co4 70.4(2) . . ?
C24 C23 Co4 69.65(18) . . ?
C20 C24 C23 108.0(4) . . ?
C20 C24 Co4 70.77(18) . . ?
C23 C24 Co4 70.0(2) . . ?
C1 B2 C2 120.4(3) . . ?
C1 B2 C6 115.6(2) . . ?
C2 B2 C6 120.0(3) . . ?
C1 B2 B9 111.0(2) . . ?
C2 B2 B9 116.0(2) . . ?
C6 B2 B9 56.62(17) . . ?
C1 B2 B5 55.07(15) . . ?
C2 B2 B5 133.0(2) . . ?
C6 B2 B5 95.81(17) . . ?
B9 B2 B5 58.09(15) . . ?
C1 B2 Co4 62.26(13) . . ?
C2 B2 Co4 125.8(2) . . ?
C6 B2 Co4 66.07(13) . . ?
B9 B2 Co4 110.17(16) . . ?
B5 B2 Co4 94.90(13) . . ?
C1 B3 C3 118.8(3) . . ?
C1 B3 B7 115.2(2) . . ?
C3 B3 B7 121.2(2) . . ?
C1 B3 B8 112.4(2) . . ?
C3 B3 B8 116.6(2) . . ?
B7 B3 B8 57.35(15) . . ?
C1 B3 B5 56.31(15) . . ?
C3 B3 B5 130.3(2) . . ?
B7 B3 B5 98.27(17) . . ?
B8 B3 B5 59.19(14) . . ?
C1 B3 Co4 61.36(13) . . ?
C3 B3 Co4 126.8(2) . . ?
B7 B3 Co4 64.48(12) . . ?
B8 B3 Co4 109.01(16) . . ?
B5 B3 Co4 95.65(14) . . ?
C5 B5 C1 111.3(2) . . ?
C5 B5 B11 118.3(2) . . ?
C1 B5 B11 130.31(19) . . ?
C5 B5 B8 120.8(2) . . ?
C1 B5 B8 99.41(17) . . ?
B11 B5 B8 56.08(15) . . ?
C5 B5 B9 120.5(2) . . ?
C1 B5 B9 98.02(18) . . ?
B11 B5 B9 55.79(15) . . ?
B8 B5 B9 102.68(18) . . ?
C5 B5 B3 119.4(2) . . ?
C1 B5 B3 47.06(14) . . ?
B11 B5 B3 104.79(18) . . ?
B8 B5 B3 54.75(14) . . ?
B9 B5 B3 118.57(18) . . ?
C5 B5 B2 120.5(2) . . ?
C1 B5 B2 45.40(14) . . ?
B11 B5 B2 103.62(18) . . ?
B8 B5 B2 117.27(17) . . ?
B9 B5 B2 54.32(15) . . ?
B3 B5 B2 84.36(16) . . ?
B13 B7 B8 60.97(16) . . ?
B13 B7 B10 61.10(16) . . ?
B8 B7 B10 108.89(19) . . ?
B13 B7 B3 117.73(19) . . ?
B8 B7 B3 62.54(16) . . ?
B10 B7 B3 118.81(19) . . ?
B13 B7 Co4 117.42(17) . . ?
B8 B7 Co4 115.29(16) . . ?
B10 B7 Co4 63.95(12) . . ?
B3 B7 Co4 67.62(13) . . ?
C8 B8 B7 123.8(2) . . ?
C8 B8 B11 121.2(2) . . ?
B7 B8 B11 107.40(19) . . ?
C8 B8 B13 120.9(2) . . ?
B7 B8 B13 59.48(16) . . ?
B11 B8 B13 62.00(16) . . ?
C8 B8 B3 112.6(2) . . ?
B7 B8 B3 60.11(15) . . ?
B11 B8 B3 117.1(2) . . ?
B13 B8 B3 114.21(19) . . ?
C8 B8 B5 123.0(2) . . ?
B7 B8 B5 104.97(18) . . ?
B11 B8 B5 58.74(15) . . ?
B13 B8 B5 107.94(19) . . ?
B3 B8 B5 66.06(15) . . ?
C9 B9 C6 124.0(3) . . ?
C9 B9 B11 122.6(3) . . ?
C6 B9 B11 105.6(2) . . ?
C9 B9 B12 120.3(3) . . ?
C6 B9 B12 58.93(18) . . ?
B11 B9 B12 61.76(18) . . ?
C9 B9 B2 112.4(2) . . ?
C6 B9 B2 58.14(16) . . ?
B11 B9 B2 117.7(2) . . ?
B12 B9 B2 112.9(2) . . ?
C9 B9 B5 124.3(3) . . ?
C6 B9 B5 103.48(18) . . ?
B11 B9 B5 58.74(16) . . ?
B12 B9 B5 107.9(2) . . ?
B2 B9 B5 67.60(17) . . ?
C6 B10 B7 113.65(19) . . ?
C6 B10 B13 107.5(2) . . ?
B7 B10 B13 58.70(16) . . ?
C6 B10 B12 58.12(17) . . ?
B7 B10 B12 108.9(2) . . ?
B13 B10 B12 59.89(17) . . ?
C6 B10 Co4 68.47(13) . . ?
B7 B10 Co4 67.55(13) . . ?
B13 B10 Co4 118.49(17) . . ?
B12 B10 Co4 119.28(18) . . ?
C11 B11 B9 117.9(2) . . ?
C11 B11 B8 117.9(2) . . ?
B9 B11 B8 117.8(2) . . ?
C11 B11 B12 121.2(2) . . ?
B9 B11 B12 59.19(18) . . ?
B8 B11 B12 109.3(2) . . ?
C11 B11 B5 119.1(2) . . ?
B9 B11 B5 65.46(17) . . ?
B8 B11 B5 65.18(16) . . ?
B12 B11 B5 111.1(2) . . ?
C11 B11 B13 121.5(2) . . ?
B9 B11 B13 109.1(2) . . ?
B8 B11 B13 59.04(16) . . ?
B12 B11 B13 58.89(17) . . ?
B5 B11 B13 110.66(19) . . ?
C12 B12 C6 121.1(3) . . ?
C12 B12 B9 120.8(3) . . ?
C6 B12 B9 58.80(17) . . ?
C12 B12 B13 121.4(3) . . ?
C6 B12 B13 108.2(2) . . ?
B9 B12 B13 110.7(2) . . ?
C12 B12 B10 122.1(3) . . ?
C6 B12 B10 58.94(16) . . ?
B9 B12 B10 106.7(2) . . ?
B13 B12 B10 59.93(16) . . ?
C12 B12 B11 126.9(3) . . ?
C6 B12 B11 103.47(19) . . ?
B9 B12 B11 59.04(17) . . ?
B13 B12 B11 60.88(17) . . ?
B10 B12 B11 104.5(2) . . ?
C13 B13 B7 121.2(2) . . ?
C13 B13 B8 121.3(2) . . ?
B7 B13 B8 59.55(16) . . ?
C13 B13 B12 119.7(2) . . ?
B7 B13 B12 110.3(2) . . ?
B8 B13 B12 110.4(2) . . ?
C13 B13 B10 123.0(2) . . ?
B7 B13 B10 60.20(16) . . ?
B8 B13 B10 107.08(19) . . ?
B12 B13 B10 60.19(17) . . ?
C13 B13 B11 125.1(2) . . ?
B7 B13 B11 105.11(19) . . ?
B8 B13 B11 58.96(16) . . ?
B12 B13 B11 60.23(17) . . ?
B10 B13 B11 104.2(2) . . ?

loop_
_geom_bond_atom_site_label_1
_geom_bond_atom_site_label_2
_geom_bond_distance
_geom_bond_site_symmetry_2
_geom_bond_publ_flag
Co4 C1 2.009(2) . ?
Co4 C24 2.038(3) . ?
Co4 C23 2.042(3) . ?
Co4 C20 2.044(3) . ?
Co4 C22 2.049(3) . ?
Co4 C21 2.052(3) . ?
Co4 B10 2.111(3) . ?
Co4 B7 2.171(3) . ?
Co4 C6 2.176(3) . ?
Co4 B2 2.200(3) . ?
Co4 B3 2.225(3) . ?
C1 B2 1.519(4) . ?
C1 B3 1.539(4) . ?
C1 B5 1.749(4) . ?
C2 B2 1.594(4) . ?
C3 B3 1.596(4) . ?
C5 B5 1.594(4) . ?
C6 B9 1.695(4) . ?
C6 B12 1.697(4) . ?
C6 B10 1.712(4) . ?
C6 B2 1.724(4) . ?
C8 B8 1.608(4) . ?
C9 B9 1.605(4) . ?
C11 B11 1.606(4) . ?
C12 B12 1.597(4) . ?
C13 B13 1.595(4) . ?
C20 C24 1.360(5) . ?
C20 C21 1.363(5) . ?
C21 C22 1.402(6) . ?
C22 C23 1.390(6) . ?
C23 C24 1.408(6) . ?
B2 B9 1.843(4) . ?
B2 B5 2.098(4) . ?
B3 B7 1.785(4) . ?
B3 B8 1.827(4) . ?
B3 B5 2.045(4) . ?
B5 B11 1.810(4) . ?
B5 B8 1.922(4) . ?
B5 B9 1.926(4) . ?
B7 B13 1.733(4) . ?
B7 B8 1.734(4) . ?
B7 B10 1.760(4) . ?
B8 B11 1.757(4) . ?
B8 B13 1.758(4) . ?
B9 B11 1.751(4) . ?
B9 B12 1.754(5) . ?
B10 B13 1.775(4) . ?
B10 B12 1.780(4) . ?
B11 B12 1.799(4) . ?
B11 B13 1.811(4) . ?
B12 B13 1.774(4) . ?
